data_2312786
loop_
_publ_author_name
'Wang, Yan Juan'
'Zhang, Yao'
'Tang, Yuan Yuan'
'Chen, Xiao Gang'

_publ_section_title
;
 Halogen-substituted benzylamine crown ether inclusion complexes.
;
_journal_coeditor_code JX3091
_journal_issue 'Pt 4'
_journal_name_full 'Acta crystallographica. Section C, Structural chemistry'
_journal_page_first 224
_journal_page_last 229
_journal_paper_doi 10.1107/S2053229625001986
_journal_volume 81
_journal_year 2025
_chemical_formula_iupac 'C7 H9 I N +, C2 H6 N O4 S2 -, C12 H24 O6'
_chemical_formula_moiety 'C7 H9 I N +, C2 H6 N O4 S2 -, C12 H24 O6'
_chemical_formula_sum 'C21 H39 I N2 O10 S2'
_chemical_formula_weight 670.56
_chemical_name_common
;
4-Iodobenzylaminium di(methanesulfonyl)amidate--18-crown-6 (1/1)
;
_chemical_name_systematic
'4-Iodobenzylaminium [(methanesulfonylazanidyl)sulfonyl]methane--1,4,7,10,13,16-hexaoxacyclooctadecane (1/1)'
_space_group_crystal_system monoclinic
_space_group_IT_number 14
_space_group_name_Hall '-P 2yn'
_space_group_name_H-M_alt 'P 1 21/n 1'
_atom_sites_solution_hydrogens mixed
_atom_sites_solution_primary dual
_audit_creation_method
;
Olex2 1.3
(compiled 2020.11.12 svn.r5f609507 for OlexSys, GUI svn.r6408)
;
_cell_angle_alpha 90
_cell_angle_beta 111.3157(9)
_cell_angle_gamma 90
_cell_formula_units_Z 4
_cell_length_a 12.36861(10)
_cell_length_b 18.69927(11)
_cell_length_c 13.27057(10)
_cell_measurement_reflns_used 38306
_cell_measurement_temperature 100.00(10)
_cell_measurement_theta_max 72.1360
_cell_measurement_theta_min 3.5300
_cell_volume 2859.31(4)
_computing_cell_refinement
;
CrysAlis PRO (Rigaku OD, 2024)
;
_computing_data_collection
;
CrysAlis PRO (Rigaku OD, 2024)
;
_computing_data_reduction
;
CrysAlis PRO (Rigaku OD, 2024)
;
_computing_molecular_graphics
;
OLEX2 (Dolomanov <i>et al.</i>, 2009)
;
_computing_publication_material
;
OLEX2 (Dolomanov <i>et al.</i>, 2009)
;
_computing_structure_refinement
;
SHELXL2018 (Sheldrick, 2015<i>b</i>)
;
_computing_structure_solution
;
SHELXT (Sheldrick, 2015<i>a</i>)
;
_diffrn_ambient_temperature 100.00(10)
_diffrn_detector 'Hybrid Pixel Array Detector'
_diffrn_detector_area_resol_mean 10.0000
_diffrn_measured_fraction_theta_full 1.000
_diffrn_measured_fraction_theta_max 0.982
_diffrn_measurement_device 'four-circle diffractometer'
_diffrn_measurement_device_type 'Rigaku XtaLAB Synergy-DW diffractometer with a HyPix-Arc 150 detector'
_diffrn_measurement_method '\w scans'
_diffrn_radiation_monochromator mirror
_diffrn_radiation_probe x-ray
_diffrn_radiation_type 'Cu K\a'
_diffrn_radiation_wavelength 1.54184
_diffrn_reflns_av_R_equivalents 0.0736
_diffrn_reflns_av_unetI/netI 0.0267
_diffrn_reflns_limit_h_max 15
_diffrn_reflns_limit_h_min -15
_diffrn_reflns_limit_k_max 22
_diffrn_reflns_limit_k_min -21
_diffrn_reflns_limit_l_max 16
_diffrn_reflns_limit_l_min -16
_diffrn_reflns_number 53587
_diffrn_reflns_theta_full 67.684
_diffrn_reflns_theta_max 72.403
_diffrn_reflns_theta_min 4.187
_diffrn_source 'Rotating-anode X-ray tube'
_exptl_absorpt_coefficient_mu 10.623
_exptl_absorpt_correction_T_max 1.00000
_exptl_absorpt_correction_T_min 0.35576
_exptl_absorpt_correction_type multi-scan
_exptl_absorpt_process_details
;
(CrysAlis PRO; Rigaku OD, 2024)
;
_exptl_crystal_colour 'clear light colourless'
_exptl_crystal_density_diffrn 1.558
_exptl_crystal_description block
_exptl_crystal_F_000 1376
_exptl_crystal_size_max 0.15
_exptl_crystal_size_mid 0.1
_exptl_crystal_size_min 0.08
_refine_diff_density_max 1.351
_refine_diff_density_min -0.878
_refine_ls_extinction_method none
_refine_ls_goodness_of_fit_ref 1.045
_refine_ls_hydrogen_treatment mixed
_refine_ls_matrix_type full
_refine_ls_number_parameters 339
_refine_ls_number_reflns 5556
_refine_ls_number_restraints 0
_refine_ls_restrained_S_all 1.045
_refine_ls_R_factor_all 0.0295
_refine_ls_R_factor_gt 0.0290
_refine_ls_shift/su_max 0.002
_refine_ls_shift/su_mean 0.000
_refine_ls_structure_factor_coef Fsqd
_refine_ls_weighting_details 'w=1/[\s^2^(Fo^2^)+(0.0565P)^2^+1.3920P] where P=(Fo^2^+2Fc^2^)/3'
_refine_ls_weighting_scheme calc
_refine_ls_wR_factor_gt 0.0807
_refine_ls_wR_factor_ref 0.0811
_reflns_number_gt 5444
_reflns_number_total 5556
_reflns_threshold_expression 'I > 2\s(I)'
_cod_data_source_file jx3091sup1.cif
_cod_data_source_block zy-241018-3-100k_auto
_cod_depositor_comments 'Adding full bibliography for 2312783--2312786.cif.'
_cod_original_cell_volume 2859.30(4)
_cod_database_code 2312786
_cod_database_fobs_code 2312786
_shelx_space_group_comment
;
The symmetry employed for this shelxl refinement is uniquely defined
by the following loop, which should always be used as a source of
symmetry information in preference to the above space-group names.
They are only intended as comments.
;

loop_
_space_group_symop_operation_xyz
'x, y, z'
'-x+1/2, y+1/2, -z+1/2'
'-x, -y, -z'
'x-1/2, -y-1/2, z-1/2'

loop_
_atom_site_type_symbol
_atom_site_label
_atom_site_fract_x
_atom_site_fract_y
_atom_site_fract_z
_atom_site_U_iso_or_equiv
_atom_site_adp_type
_atom_site_calc_flag
_atom_site_occupancy
_atom_site_disorder_assembly
_atom_site_disorder_group
I I1 0.02618(2) 0.40347(2) 0.37811(2) 0.01732(7) Uani d 1 . .
N N1 0.61904(17) 0.32297(10) 0.61328(14) 0.0116(3) Uani d 1 . .
H H1C 0.685(2) 0.3271(13) 0.633(2) 0.009(6) Uiso d 1 . .
H H1D 0.598(2) 0.2793(15) 0.596(2) 0.012(6) Uiso d 1 . .
H H1E 0.594(2) 0.3400(15) 0.664(2) 0.023(7) Uiso d 1 . .
C C13 0.57405(18) 0.36630(12) 0.51179(17) 0.0169(4) Uani d 1 . .
H H13A 0.593158 0.342010 0.454082 0.020 Uiso calc 1 . .
H H13B 0.612291 0.413707 0.524558 0.020 Uiso calc 1 . .
C C14 0.44427(19) 0.37604(12) 0.47540(17) 0.0140(4) Uani d 1 . .
C C15 0.39991(18) 0.43115(11) 0.52025(16) 0.0142(4) Uani d 1 . .
H H15 0.451586 0.462891 0.571090 0.017 Uiso calc 1 . .
C C16 0.28093(18) 0.43987(11) 0.49108(16) 0.0140(4) Uani d 1 . .
H H16 0.251192 0.478010 0.520615 0.017 Uiso calc 1 . .
C C17 0.2056(2) 0.39240(12) 0.41835(18) 0.0141(4) Uani d 1 . .
C C18 0.24802(19) 0.33819(12) 0.37145(18) 0.0183(4) Uani d 1 . .
H H18 0.196161 0.306596 0.320487 0.022 Uiso calc 1 . .
C C19 0.36782(19) 0.33062(12) 0.40005(18) 0.0179(4) Uani d 1 . .
H H19 0.397330 0.293993 0.367574 0.021 Uiso calc 1 . .
S S1 0.25095(4) 0.50460(2) 0.83581(4) 0.01087(11) Uani d 1 . .
S S2 0.36584(4) 0.60365(2) 0.75415(4) 0.01105(11) Uani d 1 . .
O O7 0.39822(14) 0.54953(8) 0.69237(12) 0.0194(3) Uani d 1 . .
O O8 0.33843(13) 0.67338(8) 0.70390(12) 0.0191(3) Uani d 1 . .
O O9 0.15325(13) 0.50686(8) 0.87078(12) 0.0160(3) Uani d 1 . .
O O10 0.35984(13) 0.48120(8) 0.91643(12) 0.0154(3) Uani d 1 . .
N N2 0.25748(15) 0.58108(9) 0.78539(14) 0.0129(3) Uani d 1 . .
C C20 0.21732(19) 0.44192(11) 0.72907(17) 0.0159(4) Uani d 1 . .
H H20A 0.283511 0.437267 0.705581 0.024 Uiso calc 1 . .
H H20B 0.149234 0.458347 0.668281 0.024 Uiso calc 1 . .
H H20C 0.200582 0.395410 0.754161 0.024 Uiso calc 1 . .
C C21 0.48552(19) 0.61570(13) 0.87526(17) 0.0190(4) Uani d 1 . .
H H21A 0.551298 0.634383 0.858826 0.029 Uiso calc 1 . .
H H21B 0.506864 0.569744 0.912751 0.029 Uiso calc 1 . .
H H21C 0.465067 0.649702 0.921648 0.029 Uiso calc 1 . .
O O1 0.85556(12) 0.36717(8) 0.66174(11) 0.0153(3) Uani d 1 . .
O O2 0.75043(15) 0.41199(8) 0.80875(14) 0.0162(3) Uani d 1 . .
O O3 0.52482(13) 0.36409(8) 0.77762(12) 0.0155(3) Uani d 1 . .
O O4 0.45904(13) 0.23254(8) 0.66947(12) 0.0161(3) Uani d 1 . .
O O5 0.56073(13) 0.17836(8) 0.53033(12) 0.0142(3) Uani d 1 . .
O O6 0.78983(12) 0.23363(8) 0.56464(12) 0.0149(3) Uani d 1 . .
C C1 0.9164(2) 0.40501(11) 0.75982(19) 0.0176(5) Uani d 1 . .
H H1A 0.980515 0.433172 0.751618 0.021 Uiso calc 1 . .
H H1B 0.950128 0.370687 0.819930 0.021 Uiso calc 1 . .
C C2 0.83319(19) 0.45391(11) 0.78453(18) 0.0178(4) Uani d 1 . .
H H2A 0.875703 0.484791 0.846985 0.021 Uiso calc 1 . .
H H2B 0.793612 0.484981 0.721453 0.021 Uiso calc 1 . .
C C3 0.6700(2) 0.45461(12) 0.83736(18) 0.0187(4) Uani d 1 . .
H H3A 0.623191 0.484308 0.774983 0.022 Uiso calc 1 . .
H H3B 0.712294 0.486809 0.898126 0.022 Uiso calc 1 . .
C C4 0.5926(2) 0.40583(11) 0.86968(19) 0.0183(5) Uani d 1 . .
H H4A 0.639813 0.373901 0.928783 0.022 Uiso calc 1 . .
H H4B 0.540688 0.434196 0.896147 0.022 Uiso calc 1 . .
C C5 0.45659(19) 0.31245(11) 0.80693(18) 0.0174(4) Uani d 1 . .
H H5A 0.406103 0.336798 0.839490 0.021 Uiso calc 1 . .
H H5B 0.508071 0.279124 0.861275 0.021 Uiso calc 1 . .
C C6 0.38337(19) 0.27148(12) 0.70864(19) 0.0178(4) Uani d 1 . .
H H6A 0.331400 0.238194 0.727486 0.021 Uiso calc 1 . .
H H6B 0.334927 0.304796 0.652310 0.021 Uiso calc 1 . .
C C7 0.39843(18) 0.18205(12) 0.58766(17) 0.0168(4) Uani d 1 . .
H H7A 0.352013 0.207187 0.520103 0.020 Uiso calc 1 . .
H H7B 0.345316 0.152940 0.611576 0.020 Uiso calc 1 . .
C C8 0.48752(19) 0.13515(11) 0.56876(17) 0.0168(4) Uani d 1 . .
H H8A 0.534919 0.111081 0.636987 0.020 Uiso calc 1 . .
H H8B 0.448659 0.097940 0.514642 0.020 Uiso calc 1 . .
C C9 0.65558(18) 0.13765(11) 0.52372(17) 0.0159(4) Uani d 1 . .
H H9A 0.625799 0.096451 0.474553 0.019 Uiso calc 1 . .
H H9B 0.702999 0.118984 0.596164 0.019 Uiso calc 1 . .
C C10 0.72885(18) 0.18412(11) 0.48209(16) 0.0154(4) Uani d 1 . .
H H10A 0.784526 0.154396 0.462564 0.019 Uiso calc 1 . .
H H10B 0.679152 0.210115 0.416648 0.019 Uiso calc 1 . .
C C11 0.86231(18) 0.28074(11) 0.53280(17) 0.0156(4) Uani d 1 . .
H H11A 0.814398 0.313049 0.474593 0.019 Uiso calc 1 . .
H H11B 0.914141 0.253023 0.505472 0.019 Uiso calc 1 . .
C C12 0.93245(18) 0.32318(12) 0.63040(17) 0.0161(4) Uani d 1 . .
H H12A 0.975502 0.290566 0.690327 0.019 Uiso calc 1 . .
H H12B 0.989352 0.353372 0.613424 0.019 Uiso calc 1 . .

loop_
_atom_site_aniso_label
_atom_site_aniso_U_11
_atom_site_aniso_U_22
_atom_site_aniso_U_33
_atom_site_aniso_U_12
_atom_site_aniso_U_13
_atom_site_aniso_U_23
I1 0.01374(11) 0.01970(11) 0.01849(10) 0.00179(4) 0.00583(7) 0.00116(4)
N1 0.0106(9) 0.0130(9) 0.0130(8) -0.0006(7) 0.0065(7) -0.0008(7)
C13 0.0160(10) 0.0207(10) 0.0174(10) 0.0030(8) 0.0100(8) 0.0060(8)
C14 0.0144(11) 0.0160(11) 0.0135(10) 0.0013(8) 0.0075(8) 0.0049(8)
C15 0.0163(10) 0.0143(10) 0.0116(9) -0.0009(8) 0.0048(8) 0.0016(8)
C16 0.0178(10) 0.0138(9) 0.0120(9) 0.0021(8) 0.0072(8) 0.0010(7)
C17 0.0106(10) 0.0184(10) 0.0124(10) 0.0019(8) 0.0030(8) 0.0044(8)
C18 0.0176(11) 0.0183(10) 0.0178(10) -0.0005(8) 0.0048(8) -0.0029(8)
C19 0.0203(11) 0.0168(10) 0.0187(10) 0.0050(8) 0.0096(9) -0.0006(8)
S1 0.0108(2) 0.0117(2) 0.0108(2) 0.00014(17) 0.00477(18) 0.00107(16)
S2 0.0113(3) 0.0128(2) 0.0097(2) -0.00065(16) 0.0046(2) 0.00133(16)
O7 0.0224(8) 0.0208(8) 0.0208(8) -0.0031(6) 0.0150(7) -0.0051(6)
O8 0.0205(8) 0.0177(8) 0.0196(7) 0.0009(6) 0.0079(6) 0.0080(6)
O9 0.0159(7) 0.0167(7) 0.0191(7) -0.0005(6) 0.0107(6) 0.0011(6)
O10 0.0140(7) 0.0166(7) 0.0135(7) 0.0019(6) 0.0025(6) 0.0042(6)
N2 0.0110(9) 0.0127(8) 0.0168(8) 0.0017(7) 0.0071(7) 0.0027(7)
C20 0.0175(10) 0.0152(10) 0.0149(9) -0.0013(8) 0.0060(8) -0.0020(8)
C21 0.0142(11) 0.0239(11) 0.0151(10) -0.0072(9) 0.0009(8) 0.0010(9)
O1 0.0119(7) 0.0206(8) 0.0139(7) -0.0018(6) 0.0052(6) -0.0049(6)
O2 0.0185(8) 0.0150(7) 0.0190(8) -0.0026(6) 0.0114(7) -0.0024(6)
O3 0.0212(8) 0.0147(7) 0.0140(7) -0.0023(6) 0.0105(6) -0.0014(6)
O4 0.0151(7) 0.0145(7) 0.0227(7) -0.0030(6) 0.0116(6) -0.0042(6)
O5 0.0146(7) 0.0117(7) 0.0193(7) -0.0005(5) 0.0097(6) -0.0001(6)
O6 0.0141(7) 0.0181(7) 0.0147(7) -0.0024(6) 0.0078(6) -0.0038(6)
C1 0.0144(11) 0.0211(12) 0.0166(11) -0.0077(8) 0.0050(9) -0.0050(8)
C2 0.0199(11) 0.0166(10) 0.0181(10) -0.0062(8) 0.0085(8) -0.0028(8)
C3 0.0233(12) 0.0162(10) 0.0192(10) 0.0006(9) 0.0108(9) -0.0051(8)
C4 0.0205(12) 0.0222(12) 0.0137(11) 0.0009(8) 0.0079(9) -0.0043(8)
C5 0.0211(11) 0.0161(10) 0.0222(11) 0.0020(8) 0.0165(9) 0.0023(8)
C6 0.0152(10) 0.0175(10) 0.0256(11) 0.0006(8) 0.0135(9) 0.0010(9)
C7 0.0164(10) 0.0168(10) 0.0189(10) -0.0055(8) 0.0083(8) -0.0015(8)
C8 0.0235(11) 0.0125(9) 0.0178(10) -0.0056(8) 0.0117(9) -0.0015(8)
C9 0.0171(10) 0.0131(10) 0.0173(10) 0.0027(8) 0.0059(8) -0.0027(8)
C10 0.0152(10) 0.0170(10) 0.0140(9) 0.0020(8) 0.0052(8) -0.0050(8)
C11 0.0142(10) 0.0202(10) 0.0163(10) -0.0001(8) 0.0102(8) -0.0007(8)
C12 0.0109(10) 0.0214(11) 0.0175(10) 0.0002(8) 0.0070(8) -0.0010(8)

loop_
_atom_type_symbol
_atom_type_description
_atom_type_scat_dispersion_real
_atom_type_scat_dispersion_imag
_atom_type_scat_source
C C 0.0181 0.0091 'International Tables Vol C Tables 4.2.6.8 and 6.1.1.4'
H H 0.0000 0.0000 'International Tables Vol C Tables 4.2.6.8 and 6.1.1.4'
I I -0.3257 6.8362 'International Tables Vol C Tables 4.2.6.8 and 6.1.1.4'
N N 0.0311 0.0180 'International Tables Vol C Tables 4.2.6.8 and 6.1.1.4'
O O 0.0492 0.0322 'International Tables Vol C Tables 4.2.6.8 and 6.1.1.4'
S S 0.3331 0.5567 'International Tables Vol C Tables 4.2.6.8 and 6.1.1.4'

loop_
_geom_angle_atom_site_label_1
_geom_angle_atom_site_label_2
_geom_angle_atom_site_label_3
_geom_angle_site_symmetry_1
_geom_angle_site_symmetry_3
_geom_angle
_geom_angle_publ_flag
H1C N1 H1D . . 112(2) ?
H1C N1 H1E . . 109(3) ?
H1D N1 H1E . . 113(2) ?
C13 N1 H1C . . 105.0(19) ?
C13 N1 H1D . . 107.0(17) ?
C13 N1 H1E . . 111.4(18) ?
N1 C13 H13A . . 109.4 ?
N1 C13 H13B . . 109.4 ?
N1 C13 C14 . . 110.97(17) ?
H13A C13 H13B . . 108.0 ?
C14 C13 H13A . . 109.4 ?
C14 C13 H13B . . 109.4 ?
C15 C14 C13 . . 119.3(2) ?
C19 C14 C13 . . 121.5(2) ?
C19 C14 C15 . . 119.2(2) ?
C14 C15 H15 . . 119.7 ?
C16 C15 C14 . . 120.53(19) ?
C16 C15 H15 . . 119.7 ?
C15 C16 H16 . . 120.2 ?
C15 C16 C17 . . 119.58(19) ?
C17 C16 H16 . . 120.2 ?
C16 C17 I1 . . 119.62(16) ?
C18 C17 I1 . . 119.72(16) ?
C18 C17 C16 . . 120.7(2) ?
C17 C18 H18 . . 120.4 ?
C17 C18 C19 . . 119.3(2) ?
C19 C18 H18 . . 120.4 ?
C14 C19 C18 . . 120.7(2) ?
C14 C19 H19 . . 119.6 ?
C18 C19 H19 . . 119.6 ?
O9 S1 O10 . . 115.66(9) ?
O9 S1 N2 . . 106.54(9) ?
O9 S1 C20 . . 107.24(10) ?
O10 S1 N2 . . 113.92(9) ?
O10 S1 C20 . . 106.03(9) ?
N2 S1 C20 . . 106.95(10) ?
O7 S2 N2 . . 113.17(9) ?
O7 S2 C21 . . 107.02(11) ?
O8 S2 O7 . . 115.81(9) ?
O8 S2 N2 . . 106.23(9) ?
O8 S2 C21 . . 106.48(10) ?
N2 S2 C21 . . 107.68(10) ?
S1 N2 S2 . . 121.44(11) ?
S1 C20 H20A . . 109.5 ?
S1 C20 H20B . . 109.5 ?
S1 C20 H20C . . 109.5 ?
H20A C20 H20B . . 109.5 ?
H20A C20 H20C . . 109.5 ?
H20B C20 H20C . . 109.5 ?
S2 C21 H21A . . 109.5 ?
S2 C21 H21B . . 109.5 ?
S2 C21 H21C . . 109.5 ?
H21A C21 H21B . . 109.5 ?
H21A C21 H21C . . 109.5 ?
H21B C21 H21C . . 109.5 ?
C12 O1 C1 . . 111.31(16) ?
C2 O2 C3 . . 112.47(16) ?
C5 O3 C4 . . 110.87(16) ?
C6 O4 C7 . . 112.47(16) ?
C9 O5 C8 . . 111.07(16) ?
C10 O6 C11 . . 112.84(15) ?
O1 C1 H1A . . 109.9 ?
O1 C1 H1B . . 109.9 ?
O1 C1 C2 . . 108.91(18) ?
H1A C1 H1B . . 108.3 ?
C2 C1 H1A . . 109.9 ?
C2 C1 H1B . . 109.9 ?
O2 C2 C1 . . 108.82(17) ?
O2 C2 H2A . . 109.9 ?
O2 C2 H2B . . 109.9 ?
C1 C2 H2A . . 109.9 ?
C1 C2 H2B . . 109.9 ?
H2A C2 H2B . . 108.3 ?
O2 C3 H3A . . 110.0 ?
O2 C3 H3B . . 110.0 ?
O2 C3 C4 . . 108.46(17) ?
H3A C3 H3B . . 108.4 ?
C4 C3 H3A . . 110.0 ?
C4 C3 H3B . . 110.0 ?
O3 C4 C3 . . 108.93(18) ?
O3 C4 H4A . . 109.9 ?
O3 C4 H4B . . 109.9 ?
C3 C4 H4A . . 109.9 ?
C3 C4 H4B . . 109.9 ?
H4A C4 H4B . . 108.3 ?
O3 C5 H5A . . 109.7 ?
O3 C5 H5B . . 109.7 ?
O3 C5 C6 . . 109.80(17) ?
H5A C5 H5B . . 108.2 ?
C6 C5 H5A . . 109.7 ?
C6 C5 H5B . . 109.7 ?
O4 C6 C5 . . 108.01(17) ?
O4 C6 H6A . . 110.1 ?
O4 C6 H6B . . 110.1 ?
C5 C6 H6A . . 110.1 ?
C5 C6 H6B . . 110.1 ?
H6A C6 H6B . . 108.4 ?
O4 C7 H7A . . 110.2 ?
O4 C7 H7B . . 110.2 ?
O4 C7 C8 . . 107.41(16) ?
H7A C7 H7B . . 108.5 ?
C8 C7 H7A . . 110.2 ?
C8 C7 H7B . . 110.2 ?
O5 C8 C7 . . 109.06(17) ?
O5 C8 H8A . . 109.9 ?
O5 C8 H8B . . 109.9 ?
C7 C8 H8A . . 109.9 ?
C7 C8 H8B . . 109.9 ?
H8A C8 H8B . . 108.3 ?
O5 C9 H9A . . 109.8 ?
O5 C9 H9B . . 109.8 ?
O5 C9 C10 . . 109.51(17) ?
H9A C9 H9B . . 108.2 ?
C10 C9 H9A . . 109.8 ?
C10 C9 H9B . . 109.8 ?
O6 C10 C9 . . 108.41(16) ?
O6 C10 H10A . . 110.0 ?
O6 C10 H10B . . 110.0 ?
C9 C10 H10A . . 110.0 ?
C9 C10 H10B . . 110.0 ?
H10A C10 H10B . . 108.4 ?
O6 C11 H11A . . 110.2 ?
O6 C11 H11B . . 110.2 ?
O6 C11 C12 . . 107.46(16) ?
H11A C11 H11B . . 108.5 ?
C12 C11 H11A . . 110.2 ?
C12 C11 H11B . . 110.2 ?
O1 C12 C11 . . 108.62(16) ?
O1 C12 H12A . . 110.0 ?
O1 C12 H12B . . 110.0 ?
C11 C12 H12A . . 110.0 ?
C11 C12 H12B . . 110.0 ?
H12A C12 H12B . . 108.3 ?

loop_
_geom_bond_atom_site_label_1
_geom_bond_atom_site_label_2
_geom_bond_site_symmetry_2
_geom_bond_distance
_geom_bond_publ_flag
I1 C17 . 2.095(2) ?
N1 H1C . 0.77(3) ?
N1 H1D . 0.86(3) ?
N1 H1E . 0.89(3) ?
N1 C13 . 1.495(3) ?
C13 H13A . 0.9900 ?
C13 H13B . 0.9900 ?
C13 C14 . 1.510(3) ?
C14 C15 . 1.398(3) ?
C14 C19 . 1.388(3) ?
C15 H15 . 0.9500 ?
C15 C16 . 1.388(3) ?
C16 H16 . 0.9500 ?
C16 C17 . 1.391(3) ?
C17 C18 . 1.389(3) ?
C18 H18 . 0.9500 ?
C18 C19 . 1.397(3) ?
C19 H19 . 0.9500 ?
S1 O9 . 1.4441(15) ?
S1 O10 . 1.4500(15) ?
S1 N2 . 1.5934(18) ?
S1 C20 . 1.768(2) ?
S2 O7 . 1.4476(15) ?
S2 O8 . 1.4476(15) ?
S2 N2 . 1.5969(18) ?
S2 C21 . 1.759(2) ?
C20 H20A . 0.9800 ?
C20 H20B . 0.9800 ?
C20 H20C . 0.9800 ?
C21 H21A . 0.9800 ?
C21 H21B . 0.9800 ?
C21 H21C . 0.9800 ?
O1 C1 . 1.431(3) ?
O1 C12 . 1.429(2) ?
O2 C2 . 1.416(3) ?
O2 C3 . 1.430(3) ?
O3 C4 . 1.435(3) ?
O3 C5 . 1.426(2) ?
O4 C6 . 1.425(3) ?
O4 C7 . 1.428(2) ?
O5 C8 . 1.438(2) ?
O5 C9 . 1.428(2) ?
O6 C10 . 1.423(2) ?
O6 C11 . 1.426(2) ?
C1 H1A . 0.9900 ?
C1 H1B . 0.9900 ?
C1 C2 . 1.500(3) ?
C2 H2A . 0.9900 ?
C2 H2B . 0.9900 ?
C3 H3A . 0.9900 ?
C3 H3B . 0.9900 ?
C3 C4 . 1.494(3) ?
C4 H4A . 0.9900 ?
C4 H4B . 0.9900 ?
C5 H5A . 0.9900 ?
C5 H5B . 0.9900 ?
C5 C6 . 1.500(3) ?
C6 H6A . 0.9900 ?
C6 H6B . 0.9900 ?
C7 H7A . 0.9900 ?
C7 H7B . 0.9900 ?
C7 C8 . 1.499(3) ?
C8 H8A . 0.9900 ?
C8 H8B . 0.9900 ?
C9 H9A . 0.9900 ?
C9 H9B . 0.9900 ?
C9 C10 . 1.499(3) ?
C10 H10A . 0.9900 ?
C10 H10B . 0.9900 ?
C11 H11A . 0.9900 ?
C11 H11B . 0.9900 ?
C11 C12 . 1.498(3) ?
C12 H12A . 0.9900 ?
C12 H12B . 0.9900 ?

loop_
_geom_hbond_atom_site_label_D
_geom_hbond_atom_site_label_H
_geom_hbond_atom_site_label_A
_geom_hbond_site_symmetry_A
_geom_hbond_distance_DH
_geom_hbond_distance_HA
_geom_hbond_distance_DA
_geom_hbond_angle_DHA
_geom_hbond_publ_flag
N1 H1C O1 . 0.77(3) 2.14(3) 2.879(2) 163(2) yes
N1 H1D O5 . 0.86(3) 2.06(3) 2.910(2) 169(2) yes
N1 H1E O3 . 0.89(3) 2.05(3) 2.925(2) 171(3) yes

loop_
_geom_torsion_atom_site_label_1
_geom_torsion_atom_site_label_2
_geom_torsion_atom_site_label_3
_geom_torsion_atom_site_label_4
_geom_torsion_site_symmetry_1
_geom_torsion_site_symmetry_2
_geom_torsion_site_symmetry_3
_geom_torsion_site_symmetry_4
_geom_torsion
_geom_torsion_publ_flag
I1 C17 C18 C19 . . . . -179.06(16) ?
N1 C13 C14 C15 . . . . 84.1(2) ?
N1 C13 C14 C19 . . . . -94.6(2) ?
C13 C14 C15 C16 . . . . -177.79(18) ?
C13 C14 C19 C18 . . . . 176.7(2) ?
C14 C15 C16 C17 . . . . 1.3(3) ?
C15 C14 C19 C18 . . . . -1.9(3) ?
C15 C16 C17 I1 . . . . 178.02(15) ?
C15 C16 C17 C18 . . . . -2.6(3) ?
C16 C17 C18 C19 . . . . 1.5(3) ?
C17 C18 C19 C14 . . . . 0.8(3) ?
C19 C14 C15 C16 . . . . 0.9(3) ?
O7 S2 N2 S1 . . . . 47.68(16) ?
O8 S2 N2 S1 . . . . 175.84(12) ?
O9 S1 N2 S2 . . . . 170.45(12) ?
O10 S1 N2 S2 . . . . 41.70(16) ?
C20 S1 N2 S2 . . . . -75.11(15) ?
C21 S2 N2 S1 . . . . -70.39(15) ?
O1 C1 C2 O2 . . . . 66.5(2) ?
O2 C3 C4 O3 . . . . -64.6(2) ?
O3 C5 C6 O4 . . . . 64.1(2) ?
O4 C7 C8 O5 . . . . -62.0(2) ?
O5 C9 C10 O6 . . . . 71.6(2) ?
O6 C11 C12 O1 . . . . -64.9(2) ?
C1 O1 C12 C11 . . . . 175.44(17) ?
C2 O2 C3 C4 . . . . -175.62(18) ?
C3 O2 C2 C1 . . . . 177.79(17) ?
C4 O3 C5 C6 . . . . 177.87(17) ?
C5 O3 C4 C3 . . . . 175.12(17) ?
C6 O4 C7 C8 . . . . -169.15(17) ?
C7 O4 C6 C5 . . . . 169.67(17) ?
C8 O5 C9 C10 . . . . 179.26(16) ?
C9 O5 C8 C7 . . . . 172.91(16) ?
C10 O6 C11 C12 . . . . -172.82(16) ?
C11 O6 C10 C9 . . . . -179.86(16) ?
C12 O1 C1 C2 . . . . 176.15(17) ?
